data_4076298
loop_
_publ_author_name
'Bradley, Christopher A.'
'Flores-Torres, Samuel'
'Lobkovsky, Emil'
'Abru\~na, Hector D.'
'Chirik, Paul J.'

_publ_section_title
;
 Synthesis and Characterization of Zirconium and Iron Complexes Containing
 Substituted Indenyl Ligands:&#x00A0; Evaluation of Steric and Electronic
 Parameters
;
_journal_issue 22
_journal_name_full Organometallics
_journal_page_first 5332
_journal_paper_doi 10.1021/om0495675
_journal_volume 23
_journal_year 2004
_chemical_formula_sum 'C31 H46 Cl2 Si3 Zr'
_chemical_formula_weight 665.07
_chemical_name_systematic
;

 ?

;
_space_group_IT_number 14
_symmetry_cell_setting monoclinic
_symmetry_space_group_name_Hall '-P 2yn'
_symmetry_space_group_name_H-M 'P 1 21/n 1'
_atom_sites_solution_hydrogens mixed
_atom_sites_solution_primary direct
_atom_sites_solution_secondary difmap
_audit_creation_method SHELXL-97
_cell_angle_alpha 90.00
_cell_angle_beta 99.2770(10)
_cell_angle_gamma 90.00
_cell_formula_units_Z 4
_cell_length_a 10.4644(2)
_cell_length_b 18.2115(4)
_cell_length_c 18.2169(3)
_cell_measurement_temperature 173(2)
_cell_volume 3426.23(12)
_computing_cell_refinement 'Bruker SMART'
_computing_data_collection 'Bruker SMART'
_computing_data_reduction 'Bruker SHELXTL'
_computing_molecular_graphics 'Bruker SHELXTL'
_computing_publication_material 'Bruker SHELXTL'
_computing_structure_refinement 'SHELXL-97 (Sheldrick, 1997)'
_computing_structure_solution 'SHELXS-97 (Sheldrick, 1990)'
_diffrn_ambient_temperature 173(2)
_diffrn_measured_fraction_theta_full 1.000
_diffrn_measured_fraction_theta_max 1.000
_diffrn_measurement_device_type 'Bruker 1K CCD area detector'
_diffrn_measurement_method '0.3 deg. omega scans'
_diffrn_radiation_monochromator graphite
_diffrn_radiation_source 'fine-focus sealed tube'
_diffrn_radiation_type MoK\a
_diffrn_radiation_wavelength 0.71073
_diffrn_reflns_av_R_equivalents 0.0597
_diffrn_reflns_av_sigmaI/netI 0.0382
_diffrn_reflns_limit_h_max 14
_diffrn_reflns_limit_h_min -14
_diffrn_reflns_limit_k_max 24
_diffrn_reflns_limit_k_min -26
_diffrn_reflns_limit_l_max 26
_diffrn_reflns_limit_l_min -26
_diffrn_reflns_number 52834
_diffrn_reflns_theta_full 30.51
_diffrn_reflns_theta_max 30.51
_diffrn_reflns_theta_min 1.59
_exptl_absorpt_coefficient_mu 0.600
_exptl_absorpt_correction_T_max 0.9424
_exptl_absorpt_correction_T_min 0.7534
_exptl_absorpt_correction_type SADABS
_exptl_crystal_colour yellow
_exptl_crystal_density_diffrn 1.289
_exptl_crystal_density_method 'not measured'
_exptl_crystal_description rod
_exptl_crystal_F_000 1392
_exptl_crystal_size_max 0.50
_exptl_crystal_size_mid 0.25
_exptl_crystal_size_min 0.10
_refine_diff_density_max 0.790
_refine_diff_density_min -0.903
_refine_diff_density_rms 0.089
_refine_ls_extinction_method none
_refine_ls_goodness_of_fit_ref 1.122
_refine_ls_hydrogen_treatment mixed
_refine_ls_matrix_type full
_refine_ls_number_parameters 411
_refine_ls_number_reflns 10429
_refine_ls_number_restraints 0
_refine_ls_restrained_S_all 1.122
_refine_ls_R_factor_all 0.0777
_refine_ls_R_factor_gt 0.0584
_refine_ls_shift/su_max 0.173
_refine_ls_shift/su_mean 0.013
_refine_ls_structure_factor_coef Fsqd
_refine_ls_weighting_details 'calc w=1/[\s^2^(Fo^2^)+(0.0468P)^2^+4.9015P] where P=(Fo^2^+2Fc^2^)/3'
_refine_ls_weighting_scheme calc
_refine_ls_wR_factor_gt 0.1199
_refine_ls_wR_factor_ref 0.1278
_reflns_number_gt 8434
_reflns_number_total 10429
_reflns_threshold_expression >2sigma(I)
_cod_data_source_file om0495675si20040614_092051.cif
_cod_data_source_block cb9
_cod_depositor_comments
;
The following automatic conversions were performed:

'_symmetry_cell_setting' value 'Monoclinic' changed to 'monoclinic'
according to /home/saulius/struct/CIF-dictionaries/cif_core.dic
dictionary named 'cif_core.dic' version 2.4.1 from 2010-06-29.

Automatic conversion script
Id: cif_fix_values 1715 2011-07-08 13:25:40Z adriana 
;
_cod_original_cell_volume 3426.23(11)
_cod_original_sg_symbol_H-M P2(1)/n
_cod_database_code 4076298

loop_
_symmetry_equiv_pos_as_xyz
'x, y, z'
'-x+1/2, y+1/2, -z+1/2'
'-x, -y, -z'
'x-1/2, -y-1/2, z-1/2'

loop_
_atom_site_label
_atom_site_type_symbol
_atom_site_fract_x
_atom_site_fract_y
_atom_site_fract_z
_atom_site_U_iso_or_equiv
_atom_site_adp_type
_atom_site_occupancy
_atom_site_symmetry_multiplicity
_atom_site_calc_flag
_atom_site_refinement_flags
Zr1 Zr 0.59295(2) 0.114098(14) 0.302807(14) 0.02092(7) Uani 1 1 d .
Cl1 Cl 0.65710(8) -0.01317(4) 0.32443(4) 0.03619(17) Uani 1 1 d .
Cl2 Cl 0.38423(7) 0.10516(5) 0.34290(4) 0.03667(17) Uani 1 1 d .
Si1 Si 0.38806(11) -0.02060(6) 0.16354(6) 0.0467(3) Uani 1 1 d .
Si2 Si 0.78531(9) 0.18251(5) 0.13024(5) 0.0359(2) Uani 1 1 d .
Si3 Si 0.97483(9) 0.11678(5) 0.37758(6) 0.0368(2) Uani 1 1 d .
C1 C 0.5302(3) 0.19074(17) 0.17655(15) 0.0283(6) Uani 1 1 d .
C2 C 0.6498(3) 0.15011(17) 0.17679(15) 0.0277(6) Uani 1 1 d .
C3 C 0.6114(3) 0.07504(17) 0.17406(16) 0.0286(6) Uani 1 1 d .
H3 H 0.664(4) 0.033(2) 0.171(2) 0.038(10) Uiso 1 1 d .
C4 C 0.4785(3) 0.06630(17) 0.17884(16) 0.0289(6) Uani 1 1 d .
C5 C 0.4275(3) 0.13964(18) 0.17819(16) 0.0295(6) Uani 1 1 d .
C6 C 0.8056(3) 0.14573(15) 0.37876(15) 0.0257(5) Uani 1 1 d .
C7 C 0.7493(3) 0.21398(16) 0.35164(16) 0.0263(5) Uani 1 1 d .
H7 H 0.781(3) 0.2414(19) 0.3180(19) 0.030(9) Uiso 1 1 d .
C8 C 0.6399(3) 0.23199(16) 0.38463(16) 0.0287(6) Uani 1 1 d .
C9 C 0.6306(3) 0.17502(17) 0.43904(16) 0.0298(6) Uani 1 1 d .
C10 C 0.7296(3) 0.12297(15) 0.43501(16) 0.0280(6) Uani 1 1 d .
C11 C 0.2987(3) 0.1661(2) 0.17453(19) 0.0381(7) Uani 1 1 d .
H11 H 0.237(4) 0.134(2) 0.177(2) 0.034(10) Uiso 1 1 d .
C12 C 0.2758(4) 0.2391(2) 0.1627(2) 0.0446(9) Uani 1 1 d .
H12 H 0.200(5) 0.255(2) 0.159(2) 0.060(13) Uiso 1 1 d .
C13 C 0.3755(4) 0.2887(2) 0.1571(2) 0.0428(8) Uani 1 1 d .
H13 H 0.352(4) 0.332(3) 0.149(3) 0.060(13) Uiso 1 1 d .
C14 C 0.5011(4) 0.26669(19) 0.16534(17) 0.0362(7) Uani 1 1 d .
H14 H 0.567(4) 0.299(2) 0.162(2) 0.038(10) Uiso 1 1 d .
C15 C 0.7426(4) 0.06077(18) 0.48320(18) 0.0356(7) Uani 1 1 d .
H15 H 0.799(3) 0.028(2) 0.4756(19) 0.029(9) Uiso 1 1 d .
C16 C 0.6607(4) 0.0538(2) 0.53387(18) 0.0431(8) Uani 1 1 d .
H16 H 0.674(4) 0.010(2) 0.572(2) 0.055(12) Uiso 1 1 d .
C17 C 0.5630(4) 0.1059(2) 0.53829(18) 0.0439(8) Uani 1 1 d .
H17 H 0.512(4) 0.099(2) 0.573(2) 0.042(10) Uiso 1 1 d .
C18 C 0.5459(3) 0.1653(2) 0.49216(18) 0.0384(7) Uani 1 1 d .
H18 H 0.480(4) 0.197(2) 0.495(2) 0.049(12) Uiso 1 1 d .
C19 C 0.3113(6) -0.0505(3) 0.2400(3) 0.0874(19) Uani 1 1 d .
H19A H 0.2813 -0.1012 0.2315 0.131 Uiso 1 1 calc R
H19B H 0.2373 -0.0186 0.2439 0.131 Uiso 1 1 calc R
H19C H 0.3736 -0.0479 0.2863 0.131 Uiso 1 1 calc R
C20 C 0.2659(5) -0.0054(2) 0.0811(2) 0.0635(12) Uani 1 1 d .
H20A H 0.2086 -0.0482 0.0730 0.095 Uiso 1 1 calc R
H20B H 0.3088 0.0017 0.0376 0.095 Uiso 1 1 calc R
H20C H 0.2150 0.0383 0.0885 0.095 Uiso 1 1 calc R
C21 C 0.5002(5) -0.0895(2) 0.1423(3) 0.0682(14) Uani 1 1 d .
H21A H 0.5736 -0.0925 0.1830 0.102 Uiso 1 1 calc R
H21B H 0.5316 -0.0763 0.0962 0.102 Uiso 1 1 calc R
H21C H 0.4564 -0.1372 0.1360 0.102 Uiso 1 1 calc R
C22 C 0.8529(4) 0.2735(2) 0.1608(2) 0.0527(10) Uani 1 1 d .
H22A H 0.9442 0.2756 0.1546 0.079 Uiso 1 1 calc R
H22B H 0.8458 0.2810 0.2132 0.079 Uiso 1 1 calc R
H22C H 0.8045 0.3120 0.1306 0.079 Uiso 1 1 calc R
C23 C 0.9125(4) 0.1108(2) 0.1368(2) 0.0541(10) Uani 1 1 d .
H23A H 0.9761 0.1243 0.1051 0.081 Uiso 1 1 calc R
H23B H 0.8728 0.0636 0.1202 0.081 Uiso 1 1 calc R
H23C H 0.9557 0.1065 0.1885 0.081 Uiso 1 1 calc R
C24 C 0.7097(5) 0.1903(3) 0.0315(2) 0.0565(11) Uani 1 1 d .
H24A H 0.6313 0.2204 0.0277 0.085 Uiso 1 1 calc R
H24B H 0.6869 0.1413 0.0114 0.085 Uiso 1 1 calc R
H24C H 0.7708 0.2134 0.0031 0.085 Uiso 1 1 calc R
C25 C 1.0544(4) 0.1176(2) 0.4754(3) 0.0555(10) Uani 1 1 d .
H25A H 1.0395 0.0705 0.4987 0.083 Uiso 1 1 calc R
H25B H 1.0184 0.1575 0.5020 0.083 Uiso 1 1 calc R
H25C H 1.1477 0.1253 0.4777 0.083 Uiso 1 1 calc R
C26 C 1.0538(4) 0.1867(2) 0.3273(3) 0.0572(11) Uani 1 1 d .
H26A H 1.1401 0.1695 0.3211 0.086 Uiso 1 1 calc R
H26B H 1.0616 0.2326 0.3557 0.086 Uiso 1 1 calc R
H26C H 1.0016 0.1952 0.2783 0.086 Uiso 1 1 calc R
C27 C 0.9914(4) 0.0242(2) 0.3403(2) 0.0490(9) Uani 1 1 d .
H27A H 0.9385 -0.0103 0.3638 0.074 Uiso 1 1 calc R
H27B H 1.0823 0.0091 0.3507 0.074 Uiso 1 1 calc R
H27C H 0.9621 0.0245 0.2864 0.074 Uiso 1 1 calc R
C28 C 0.5589(2) 0.31137(10) 0.38046(10) 0.0393(7) Uani 0.664(7) 1 d P
Si4 Si 0.5589(2) 0.31137(10) 0.38046(10) 0.0393(7) Uani 0.336(7) 1 d P
C29 C 0.6028(6) 0.3461(2) 0.4653(3) 0.0577(11) Uani 1 1 d .
C30 C 0.6206(6) 0.3656(3) 0.3268(3) 0.0606(12) Uani 1 1 d .
C31 C 0.4146(6) 0.3011(3) 0.3623(3) 0.0641(14) Uani 1 1 d .
H30C H 0.578(4) 0.405(2) 0.320(2) 0.034(10) Uiso 1 1 d .
H29C H 0.692(5) 0.352(3) 0.474(3) 0.064(15) Uiso 1 1 d .
H29B H 0.581(4) 0.318(2) 0.502(2) 0.046(11) Uiso 1 1 d .
H29A H 0.565(5) 0.396(3) 0.461(3) 0.072(15) Uiso 1 1 d .
H30B H 0.610(5) 0.356(3) 0.277(3) 0.085(18) Uiso 1 1 d .
H30A H 0.708(6) 0.380(3) 0.336(3) 0.083(18) Uiso 1 1 d .
H31C H 0.365(5) 0.344(3) 0.366(3) 0.083(16) Uiso 1 1 d .
H31B H 0.382(5) 0.283(3) 0.311(3) 0.083(17) Uiso 1 1 d .
H31A H 0.373(5) 0.266(3) 0.388(3) 0.079(17) Uiso 1 1 d .

loop_
_atom_site_aniso_label
_atom_site_aniso_U_11
_atom_site_aniso_U_22
_atom_site_aniso_U_33
_atom_site_aniso_U_23
_atom_site_aniso_U_13
_atom_site_aniso_U_12
Zr1 0.01832(11) 0.02337(12) 0.02171(12) 0.00492(10) 0.00516(8) -0.00029(9)
Cl1 0.0433(4) 0.0234(3) 0.0392(4) 0.0042(3) -0.0017(3) 0.0004(3)
Cl2 0.0226(3) 0.0532(5) 0.0361(4) 0.0112(3) 0.0106(3) -0.0024(3)
Si1 0.0500(6) 0.0405(5) 0.0459(6) 0.0033(4) -0.0031(5) -0.0101(4)
Si2 0.0380(5) 0.0414(5) 0.0322(4) 0.0057(4) 0.0175(4) 0.0002(4)
Si3 0.0278(4) 0.0351(5) 0.0463(5) -0.0002(4) 0.0030(4) 0.0047(3)
C1 0.0301(14) 0.0332(15) 0.0222(12) 0.0000(11) 0.0062(11) 0.0025(11)
C2 0.0268(13) 0.0345(15) 0.0232(13) 0.0002(11) 0.0081(10) 0.0004(11)
C3 0.0292(14) 0.0316(15) 0.0256(13) 0.0006(11) 0.0070(11) 0.0030(11)
C4 0.0278(14) 0.0324(14) 0.0257(13) 0.0043(11) 0.0016(11) -0.0016(11)
C5 0.0266(14) 0.0384(15) 0.0232(13) 0.0056(11) 0.0031(10) 0.0003(11)
C6 0.0260(13) 0.0240(13) 0.0274(13) 0.0011(10) 0.0047(10) -0.0012(10)
C7 0.0267(13) 0.0269(13) 0.0247(13) 0.0056(10) 0.0029(10) -0.0047(10)
C8 0.0264(13) 0.0325(15) 0.0278(13) 0.0092(11) 0.0059(11) 0.0046(11)
C9 0.0293(14) 0.0360(15) 0.0239(13) 0.0051(11) 0.0038(11) -0.0014(12)
C10 0.0322(14) 0.0266(14) 0.0246(13) 0.0045(10) 0.0027(10) -0.0024(11)
C11 0.0239(14) 0.055(2) 0.0341(16) 0.0069(15) -0.0006(12) 0.0036(14)
C12 0.0353(18) 0.057(2) 0.0386(18) 0.0041(16) -0.0011(14) 0.0189(16)
C13 0.053(2) 0.0386(19) 0.0362(17) 0.0063(14) 0.0062(15) 0.0185(16)
C14 0.0466(19) 0.0334(16) 0.0294(15) 0.0004(12) 0.0090(13) 0.0033(14)
C15 0.0467(19) 0.0300(15) 0.0292(15) 0.0068(12) 0.0039(13) 0.0010(14)
C16 0.062(2) 0.0409(19) 0.0257(15) 0.0115(13) 0.0055(15) -0.0060(16)
C17 0.050(2) 0.058(2) 0.0246(14) 0.0093(15) 0.0118(14) -0.0080(17)
C18 0.0398(18) 0.051(2) 0.0262(14) 0.0056(13) 0.0105(13) 0.0033(15)
C19 0.091(4) 0.097(4) 0.072(3) -0.016(3) 0.005(3) -0.054(3)
C20 0.081(3) 0.049(2) 0.054(2) -0.0016(19) -0.010(2) -0.005(2)
C21 0.072(3) 0.042(2) 0.081(3) -0.005(2) -0.019(3) -0.002(2)
C22 0.055(2) 0.053(2) 0.055(2) 0.0062(18) 0.0231(19) -0.0096(19)
C23 0.046(2) 0.063(3) 0.058(2) 0.013(2) 0.0219(18) 0.0081(19)
C24 0.071(3) 0.068(3) 0.0346(19) 0.0068(18) 0.0205(18) 0.010(2)
C25 0.043(2) 0.048(2) 0.069(3) -0.0076(19) -0.0106(18) 0.0043(17)
C26 0.0313(18) 0.063(3) 0.078(3) 0.013(2) 0.0138(19) 0.0104(17)
C27 0.046(2) 0.045(2) 0.056(2) -0.0042(17) 0.0058(17) 0.0075(16)
C28 0.0592(14) 0.0277(10) 0.0332(10) -0.0026(7) 0.0140(8) 0.0066(8)
Si4 0.0592(14) 0.0277(10) 0.0332(10) -0.0026(7) 0.0140(8) 0.0066(8)
C29 0.081(3) 0.040(2) 0.048(2) -0.0073(18) -0.001(2) 0.014(2)
C30 0.070(3) 0.050(3) 0.065(3) -0.016(2) 0.019(2) -0.008(2)
C31 0.105(4) 0.046(2) 0.044(2) 0.0057(19) 0.021(2) 0.031(3)

loop_
_atom_type_symbol
_atom_type_description
_atom_type_scat_dispersion_real
_atom_type_scat_dispersion_imag
_atom_type_scat_source
C C 0.0033 0.0016 'International Tables Vol C Tables 4.2.6.8 and 6.1.1.4'
H H 0.0000 0.0000 'International Tables Vol C Tables 4.2.6.8 and 6.1.1.4'
Si Si 0.0817 0.0704 'International Tables Vol C Tables 4.2.6.8 and 6.1.1.4'
Cl Cl 0.1484 0.1585 'International Tables Vol C Tables 4.2.6.8 and 6.1.1.4'
Zr Zr -2.9673 0.5597 'International Tables Vol C Tables 4.2.6.8 and 6.1.1.4'

loop_
_geom_angle_atom_site_label_1
_geom_angle_atom_site_label_2
_geom_angle_atom_site_label_3
_geom_angle
Cl2 Zr1 Cl1 97.26(3)
Cl2 Zr1 C3 118.46(7)
Cl1 Zr1 C3 79.55(7)
Cl2 Zr1 C6 128.13(7)
Cl1 Zr1 C6 86.09(7)
C3 Zr1 C6 113.07(10)
Cl2 Zr1 C7 120.70(7)
Cl1 Zr1 C7 119.12(7)
C3 Zr1 C7 113.32(10)
C6 Zr1 C7 33.19(9)
Cl2 Zr1 C4 85.76(7)
Cl1 Zr1 C4 83.98(7)
C3 Zr1 C4 32.73(9)
C6 Zr1 C4 145.69(10)
C7 Zr1 C4 138.75(9)
Cl2 Zr1 C2 130.01(7)
Cl1 Zr1 C2 107.05(7)
C3 Zr1 C2 32.81(10)
C6 Zr1 C2 97.09(9)
C7 Zr1 C2 84.22(9)
C4 Zr1 C2 55.31(9)
Cl2 Zr1 C10 96.49(7)
Cl1 Zr1 C10 79.20(7)
C3 Zr1 C10 140.93(10)
C6 Zr1 C10 33.12(9)
C7 Zr1 C10 52.94(9)
C4 Zr1 C10 163.18(9)
C2 Zr1 C10 130.16(9)
Cl2 Zr1 C8 88.79(7)
Cl1 Zr1 C8 132.06(6)
C3 Zr1 C8 137.41(9)
C6 Zr1 C8 54.87(9)
C7 Zr1 C8 31.97(9)
C4 Zr1 C8 143.96(9)
C2 Zr1 C8 104.63(9)
C10 Zr1 C8 52.86(9)
Cl2 Zr1 C5 76.96(7)
Cl1 Zr1 C5 115.44(7)
C3 Zr1 C5 52.07(10)
C6 Zr1 C5 146.35(9)
C7 Zr1 C5 118.17(9)
C4 Zr1 C5 31.99(10)
C2 Zr1 C5 53.25(9)
C10 Zr1 C5 164.38(10)
C8 Zr1 C5 112.26(9)
Cl2 Zr1 C1 100.73(6)
Cl1 Zr1 C1 131.27(7)
C3 Zr1 C1 52.07(9)
C6 Zr1 C1 115.44(9)
C7 Zr1 C1 88.98(9)
C4 Zr1 C1 53.05(9)
C2 Zr1 C1 32.15(9)
C10 Zr1 C1 141.68(9)
C8 Zr1 C1 93.39(9)
C5 Zr1 C1 30.95(9)
Cl2 Zr1 C9 75.76(7)
Cl1 Zr1 C9 104.40(7)
C3 Zr1 C9 165.02(9)
C6 Zr1 C9 53.64(9)
C7 Zr1 C9 51.99(9)
C4 Zr1 C9 160.44(10)
C2 Zr1 C9 134.79(9)
C10 Zr1 C9 30.98(9)
C8 Zr1 C9 31.67(9)
C5 Zr1 C9 133.84(9)
C1 Zr1 C9 123.81(9)
C19 Si1 C21 110.1(3)
C19 Si1 C20 110.0(3)
C21 Si1 C20 108.7(2)
C19 Si1 C4 115.14(19)
C21 Si1 C4 107.11(19)
C20 Si1 C4 105.58(18)
C24 Si2 C23 107.8(2)
C24 Si2 C22 107.8(2)
C23 Si2 C22 112.1(2)
C24 Si2 C2 103.26(17)
C23 Si2 C2 109.81(16)
C22 Si2 C2 115.40(16)
C25 Si3 C27 108.10(19)
C25 Si3 C26 107.9(2)
C27 Si3 C26 112.0(2)
C25 Si3 C6 105.71(17)
C27 Si3 C6 114.40(16)
C26 Si3 C6 108.41(15)
C14 C1 C5 119.5(3)
C14 C1 C2 131.3(3)
C5 C1 C2 108.6(3)
C14 C1 Zr1 130.3(2)
C5 C1 Zr1 73.94(16)
C2 C1 Zr1 68.94(15)
C3 C2 C1 104.5(2)
C3 C2 Si2 121.3(2)
C1 C2 Si2 123.8(2)
C3 C2 Zr1 71.25(16)
C1 C2 Zr1 78.91(16)
Si2 C2 Zr1 142.89(15)
C4 C3 C2 112.4(3)
C4 C3 Zr1 75.42(17)
C2 C3 Zr1 75.94(16)
C3 C4 C5 105.2(3)
C3 C4 Si1 125.0(2)
C5 C4 Si1 128.0(2)
C3 C4 Zr1 71.85(16)
C5 C4 Zr1 79.04(17)
Si1 C4 Zr1 125.98(14)
C11 C5 C1 119.3(3)
C11 C5 C4 131.6(3)
C1 C5 C4 109.0(3)
C11 C5 Zr1 125.4(2)
C1 C5 Zr1 75.10(16)
C4 C5 Zr1 68.97(15)
C7 C6 C10 104.5(2)
C7 C6 Si3 125.8(2)
C10 C6 Si3 124.0(2)
C7 C6 Zr1 74.20(16)
C10 C6 Zr1 77.56(16)
Si3 C6 Zr1 134.29(14)
C8 C7 C6 111.8(2)
C8 C7 Zr1 78.03(17)
C6 C7 Zr1 72.61(16)
C7 C8 C9 105.8(2)
C7 C8 C28 128.3(2)
C9 C8 C28 124.1(2)
C7 C8 Zr1 70.00(17)
C9 C8 Zr1 76.99(17)
C28 C8 Zr1 129.58(16)
C10 C9 C18 119.5(3)
C10 C9 C8 108.3(3)
C18 C9 C8 132.2(3)
C10 C9 Zr1 71.05(16)
C18 C9 Zr1 124.1(2)
C8 C9 Zr1 71.34(17)
C9 C10 C15 119.9(3)
C9 C10 C6 109.5(2)
C15 C10 C6 130.6(3)
C9 C10 Zr1 77.98(17)
C15 C10 Zr1 120.3(2)
C6 C10 Zr1 69.31(15)
C12 C11 C5 118.7(3)
C11 C12 C13 121.9(3)
C14 C13 C12 121.5(3)
C13 C14 C1 118.9(3)
C16 C15 C10 118.9(3)
C15 C16 C17 121.2(3)
C18 C17 C16 121.6(3)
C17 C18 C9 118.9(3)
C31 C28 C30 115.7(3)
C31 C28 C29 111.6(3)
C30 C28 C29 104.8(3)
C31 C28 C8 112.7(2)
C30 C28 C8 108.1(3)
C29 C28 C8 103.0(2)

loop_
_geom_bond_atom_site_label_1
_geom_bond_atom_site_label_2
_geom_bond_distance
Zr1 Cl2 2.4176(7)
Zr1 Cl1 2.4275(8)
Zr1 C3 2.488(3)
Zr1 C6 2.491(3)
Zr1 C7 2.512(3)
Zr1 C4 2.534(3)
Zr1 C2 2.548(3)
Zr1 C10 2.600(3)
Zr1 C8 2.615(3)
Zr1 C5 2.665(3)
Zr1 C1 2.680(3)
Zr1 C9 2.689(3)
Si1 C19 1.800(6)
Si1 C21 1.803(5)
Si1 C20 1.829(4)
Si1 C4 1.842(3)
Si2 C24 1.850(4)
Si2 C23 1.855(4)
Si2 C22 1.851(4)
Si2 C2 1.861(3)
Si3 C25 1.842(4)
Si3 C27 1.836(4)
Si3 C26 1.840(4)
Si3 C6 1.851(3)
C1 C14 1.424(4)
C1 C5 1.426(4)
C1 C2 1.453(4)
C2 C3 1.424(4)
C3 C4 1.415(4)
C4 C5 1.438(4)
C5 C11 1.423(4)
C6 C7 1.429(4)
C6 C10 1.455(4)
C7 C8 1.415(4)
C8 C9 1.449(4)
C8 C28 1.671(3)
C9 C10 1.415(4)
C9 C18 1.425(4)
C10 C15 1.426(4)
C11 C12 1.361(5)
C12 C13 1.396(6)
C13 C14 1.359(5)
C15 C16 1.363(5)
C16 C17 1.406(6)
C17 C18 1.364(5)
C28 C31 1.504(7)
C28 C30 1.597(6)
C28 C29 1.664(5)
